data_1575484
loop_
_publ_author_name
'Luneva, Evgeniia'
'Dunstan, Maja A.'
'Aribot, Fr&#xe9;d&#xe9;ric'
'Yutronkie, Nathan J.'
'McPeak, Joseph E.'
'Rogalev, Andrei'
'Nocton, Gr&#xe9;gory'
'Pedersen, Kasper S.'

_publ_section_title
;
 4f-intermediate valence in an ytterbium-bipyridine coordination solid.
;
_journal_issue 77
_journal_name_full 'Chemical communications (Cambridge, England)'
_journal_page_first 14999
_journal_page_last 15002
_journal_paper_doi 10.1039/d5cc04048e
_journal_volume 61
_journal_year 2025
_chemical_formula_moiety 'C60 H76 N4 Yb2'
_chemical_formula_sum 'C60 H76 N4 Yb2'
_chemical_formula_weight 1199.32
_chemical_name_systematic catena-[bis(pentamethylcyclopentadienyl)ytterbium(4,4'-bipyridine)]
_chemical_properties_physical Air-sensitive,Moisture-sensitive
_space_group_crystal_system monoclinic
_space_group_IT_number 14
_space_group_name_Hall '-P 2ybc'
_space_group_name_H-M_alt 'P 1 21/c 1'
_atom_sites_solution_hydrogens geom
_atom_sites_solution_primary dual
_audit_creation_date 2025-06-27
_audit_creation_method
;
Olex2 1.5
(compiled 2025.04.05 svn.rf049d14d for OlexSys, GUI svn.r7224)
;
_audit_update_record
;
2025-07-16 deposited with the CCDC.	2025-08-15 downloaded from the CCDC.
;
_cell_angle_alpha 90
_cell_angle_beta 93.901(16)
_cell_angle_gamma 90
_cell_formula_units_Z 4
_cell_length_a 16.704(2)
_cell_length_b 17.589(4)
_cell_length_c 17.835(4)
_cell_measurement_reflns_used 986
_cell_measurement_temperature 120.00(10)
_cell_measurement_theta_max 71.8880
_cell_measurement_theta_min 4.9460
_cell_volume 5227.9(18)
_computing_cell_refinement 'CrysAlisPro 1.171.42.49 (Rigaku OD, 2022)'
_computing_data_collection 'CrysAlisPro 1.171.42.49 (Rigaku OD, 2022)'
_computing_data_reduction 'CrysAlisPro 1.171.42.49 (Rigaku OD, 2022)'
_computing_molecular_graphics 'Olex2 1.5 (Dolomanov et al., 2009)'
_computing_publication_material 'Olex2 1.5 (Dolomanov et al., 2009)'
_computing_structure_refinement 'SHELXL 2019/3 (Sheldrick, 2015)'
_computing_structure_solution 'SHELXT  (Sheldrick, 2015)'
_diffrn_ambient_environment N~2~
_diffrn_ambient_temperature 120.00(10)
_diffrn_detector 'CCD plate'
_diffrn_detector_area_resol_mean 5.3073
_diffrn_detector_type Atlas
_diffrn_measured_fraction_theta_full 1.000
_diffrn_measured_fraction_theta_max 0.981
_diffrn_measurement_details
;
List of Runs (angles in degrees, time in seconds):

  # Type    Start    End  Width  t~exp~   \w     \q     \k     \f   Frames
#--------------------------------------------------------------------------
  1  \w   -114.00 -27.00   1.00   50.00    --  -40.81 -46.00 -92.00   87
  2  \w    -61.00  30.00   1.00   50.00    --  -40.81  46.00  56.00   91
  3  \w     -7.00  18.00   1.00   50.00    --   40.81 -46.00 -92.00   25
  4  \w     81.00 108.00   1.00   50.00    --   40.81  46.00  56.00   27
  5  \w     89.00 137.00   1.00  250.00    --  112.00  46.00  56.00   48
  6  \w     46.00 115.00   1.00  250.00    --  112.00 -46.00 -92.00   69
  7  \w    -34.00  -8.00   1.00   50.00    --  -40.81 125.00  60.00   26
  8  \w     59.00  90.00   1.00   50.00    --   40.81-125.00   0.00   31
  9  \w     12.00  81.00   1.00   50.00    --   40.81 -99.00 120.00   69
 10  \w    107.00 134.00   1.00  250.00    --  112.00 111.00 -90.00   27
 11  \w     98.00 132.00   1.00  250.00    --  112.00 -30.00  30.00   34
 12  \w    104.00 178.00   1.00  250.00    --  112.00  77.00  60.00   74
 13  \w    108.00 178.00   1.00  250.00    --  112.00 111.00 -60.00   70
 14  \w    104.00 174.00   1.00  250.00    --  112.00  77.00 -30.00   70
 15  \w    109.00 155.00   1.00  250.00    --  112.00 111.00-120.00   46
 16  \w     44.00  74.00   1.00  250.00    --  112.00 -30.00  30.00   30
 17  \w    104.00 177.00   1.00  250.00    --  112.00  77.00   0.00   73
 18  \w     58.00 101.00   1.00  250.00    --  112.00-111.00 -30.00   43
 19  \w     53.00  87.00   1.00  250.00    --  112.00-111.00  90.00   34
 20  \w     61.00 109.00   1.00  250.00    --  112.00 -61.00 -60.00   48
 21  \w     38.00  63.00   1.00  250.00    --  112.00 -94.00-180.00   25
 22  \w     75.00 103.00   1.00  250.00    --  112.00 -94.00-180.00   28
 23  \w     61.00 136.00   1.00  250.00    --  112.00-178.00-150.00   75
;
_diffrn_measurement_device 'four-circle diffractometer'
_diffrn_measurement_device_type 'SuperNova, Dual, Cu at home/near, Atlas'
_diffrn_measurement_method '\w scans'
_diffrn_orient_matrix_type 'CrysAlisPro convention (1999,Acta A55,543-557)'
_diffrn_orient_matrix_UB_11 0.0255143000
_diffrn_orient_matrix_UB_12 -0.0474474000
_diffrn_orient_matrix_UB_13 -0.0670355000
_diffrn_orient_matrix_UB_21 -0.0820232000
_diffrn_orient_matrix_UB_22 0.0150124000
_diffrn_orient_matrix_UB_23 -0.0420278000
_diffrn_orient_matrix_UB_31 0.0342063000
_diffrn_orient_matrix_UB_32 0.0720747000
_diffrn_orient_matrix_UB_33 -0.0350529000
_diffrn_radiation_monochromator mirror
_diffrn_radiation_probe x-ray
_diffrn_radiation_type 'Cu K\a'
_diffrn_radiation_wavelength 1.54184
_diffrn_reflns_av_R_equivalents 0.4110
_diffrn_reflns_av_unetI/netI 0.4746
_diffrn_reflns_Laue_measured_fraction_full 1.000
_diffrn_reflns_Laue_measured_fraction_max 0.981
_diffrn_reflns_limit_h_max 21
_diffrn_reflns_limit_h_min -20
_diffrn_reflns_limit_k_max 22
_diffrn_reflns_limit_k_min -12
_diffrn_reflns_limit_l_max 22
_diffrn_reflns_limit_l_min -21
_diffrn_reflns_number 33221
_diffrn_reflns_point_group_measured_fraction_full 1.000
_diffrn_reflns_point_group_measured_fraction_max 0.981
_diffrn_reflns_theta_full 67.684
_diffrn_reflns_theta_max 76.929
_diffrn_reflns_theta_min 2.651
_diffrn_source 'micro-focus sealed X-ray tube'
_diffrn_source_type 'SuperNova (Cu) X-ray Source'
_exptl_absorpt_coefficient_mu 6.743
_exptl_absorpt_correction_T_max 0.894
_exptl_absorpt_correction_T_min 0.699
_exptl_absorpt_correction_type gaussian
_exptl_absorpt_process_details
;
CrysAlisPro 1.171.42.49 (Rigaku Oxford Diffraction, 2022)
Analytical numeric absorption correction using a multifaceted crystal
model based on expressions derived by R.C. Clark & J.S. Reid.
(Clark, R. C. & Reid, J. S. (1995). Acta Cryst. A51, 887-897)
Empirical absorption correction using spherical harmonics,
implemented in SCALE3 ABSPACK scaling algorithm.
;
_exptl_crystal_colour 'dark red'
_exptl_crystal_colour_modifier dark
_exptl_crystal_colour_primary red
_exptl_crystal_density_diffrn 1.524
_exptl_crystal_description plate
_exptl_crystal_F_000 2416
_exptl_crystal_preparation 'Reaction of YbCp*2 and 4,4'-bipyridine,Magnetic properties'
_exptl_crystal_recrystallization_method 'Crystals obtained from melt reaction of YbCp*2 and 4,4'-bipyridine'
_exptl_crystal_size_max 0.076
_exptl_crystal_size_mid 0.06
_exptl_crystal_size_min 0.02
_refine_diff_density_max 1.499
_refine_diff_density_min -1.710
_refine_diff_density_rms 0.198
_refine_ls_extinction_method none
_refine_ls_goodness_of_fit_ref 0.962
_refine_ls_hydrogen_treatment constr
_refine_ls_matrix_type full
_refine_ls_number_parameters 595
_refine_ls_number_reflns 10841
_refine_ls_number_restraints 967
_refine_ls_restrained_S_all 0.928
_refine_ls_R_factor_all 0.3299
_refine_ls_R_factor_gt 0.1556
_refine_ls_shift/su_max 0.003
_refine_ls_shift/su_mean 0.000
_refine_ls_structure_factor_coef Fsqd
_refine_ls_weighting_details 'w=1/[\s^2^(Fo^2^)] where P=(Fo^2^+2Fc^2^)/3'
_refine_ls_weighting_scheme calc
_refine_ls_wR_factor_gt 0.3191
_refine_ls_wR_factor_ref 0.4491
_reflns_Friedel_coverage 0.000
_reflns_number_gt 2387
_reflns_number_total 10841
_reflns_threshold_expression 'I > 2\s(I)'
_cod_data_source_file d5cc04048e2.cif
_cod_data_source_block YbCp2_bipy
_cod_depositor_comments 'Adding full bibliography for 1575484--1575485.cif.'
_cod_original_cell_volume 5228.2(18)
_cod_database_code 1575484
_shelx_shelxl_version_number 2019/3
_chemical_oxdiff_formula 'C60 H73 N4 Yb2'
_shelx_space_group_comment
;
The symmetry employed for this shelxl refinement is uniquely defined
by the following loop, which should always be used as a source of
symmetry information in preference to the above space-group names.
They are only intended as comments.
;
_olex2_refinement_description
;
1. Fixed Uiso
 At 1.2 times of:
  All C(H) groups
 At 1.5 times of:
  All C(H,H,H) groups
2. Restrained distances
 N2-C7
 2.4 with sigma of 0.04
 C5-C2
 2.37 with sigma of 0.04
 C27-C21 \\sim C27-C23 \\sim C26-C22 \\sim C26-C25 \\sim C30-C21 \\sim C30-C24
\\sim C29-C25 \\sim C29-C23
 \\sim C28-C24 \\sim C28-C22
 with sigma of 0.04
 C23-C28 \\sim C24-C29 \\sim C25-C30 \\sim C21-C26 \\sim C22-C27
 with sigma of 0.02
 C32-C37 \\sim C33-C38 \\sim C34-C39 \\sim C35-C40 \\sim C31-C36
 with sigma of 0.02
 N2-C9 \\sim N2-C10
 with sigma of 0.02
 C9-C7 \\sim C7-C6 \\sim C6-C8 \\sim C8-C10
 with sigma of 0.02
 N1-C1 \\sim N1-C2
 with sigma of 0.02
 C1-C3 \\sim C3-C5 \\sim C5-C4 \\sim C4-C2
 with sigma of 0.02
 C23-C24 \\sim C22-C21 \\sim C23-C22 \\sim C21-C25 \\sim C23-C24 \\sim C21-C25
 with sigma of 0.02
 C34-C33 \\sim C33-C32 \\sim C32-C31 \\sim C35-C31 \\sim C35-C34
 with sigma of 0.02
 C29-C28 \\sim C26-C27
 with sigma of 0.02
3. Uiso/Uaniso restraints and constraints
C51 \\sim C52 \\sim C53 \\sim C54 \\sim C55 \\sim C56 \\sim C57 \\sim C58 \\sim
C59 \\sim C60: within 2A with sigma of 0.01 and sigma for terminal atoms of
0.02 within 2A
C21 \\sim C22 \\sim C23 \\sim C24 \\sim C25 \\sim C26 \\sim C27 \\sim C28 \\sim
C29 \\sim C30: within 2A with sigma of 0.04 and sigma for terminal atoms of
0.02 within 2A
N3 \\sim N4 \\sim C11 \\sim C12 \\sim C13 \\sim C14 \\sim C15 \\sim C16 \\sim
C17 \\sim C18 \\sim C19 \\sim C20: within 2A with sigma of 0.04 and sigma for
terminal atoms of 0.08 within 2A
C31 \\sim C32 \\sim C33 \\sim C34 \\sim C35 \\sim C36 \\sim C38 \\sim C39 \\sim
C40: within 2A with sigma of 0.02 and sigma for terminal atoms of 0.02 within 2A
N2 \\sim C10 \\sim C8 \\sim C6 \\sim C7 \\sim C9 \\sim C5 \\sim C4 \\sim C2
\\sim N1 \\sim C1 \\sim C3: within 2A with sigma of 0.04 and sigma for terminal
atoms of 0.08 within 2A
Uanis(C38) \\sim Ueq, Uanis(C37) \\sim Ueq, Uanis(C36) \\sim Ueq, Uanis(C40)
\\sim Ueq, Uanis(C39) \\sim Ueq, Uanis(C28) \\sim Ueq, Uanis(C27) \\sim Ueq,
Uanis(C26) \\sim Ueq, Uanis(C30) \\sim Ueq, Uanis(C29) \\sim Ueq: with sigma of
0.01 and sigma for terminal atoms of 0.02
4. Rigid body (RIGU) restrains
 C51, C52, C53, C54, C55, C56, C57, C58, C59, C60
 with sigma for 1-2 distances of 0.004 and sigma for 1-3 distances of 0.004
 C41, C42, C43, C44, C45, C46, C47, C48, C49, C50
 with sigma for 1-2 distances of 0.004 and sigma for 1-3 distances of 0.004
 N3, N4, C11, C12, C13, C14, C15, C16, C17, C18, C19, C20
 with sigma for 1-2 distances of 0.004 and sigma for 1-3 distances of 0.004
 C21, C22, C23, C24, C25, C26, C27, C28, C29, C30
 with sigma for 1-2 distances of 0.004 and sigma for 1-3 distances of 0.004
 C31, C32, C33, C34, C35, C36, C37, C38, C39, C40
 with sigma for 1-2 distances of 0.004 and sigma for 1-3 distances of 0.004
 N2, C6, C7, C8, C9, C10
 with sigma for 1-2 distances of 0.004 and sigma for 1-3 distances of 0.004
 N1, C1, C2, C3, C4, C5
 with sigma for 1-2 distances of 0.004 and sigma for 1-3 distances of 0.004
5.a Me refined with riding coordinates:
 C26(H26A,H26B,H26C), C27(H27A,H27B,H27C), C28(H28A,H28B,H28C), C29(H29A,H29B,
 H29C), C30(H30A,H30B,H30C), C36(H36A,H36B,H36C), C37(H37A,H37B,H37C), C38(H38A,
 H38B,H38C), C39(H39A,H39B,H39C), C40(H40A,H40B,H40C), C46(H46A,H46B,H46C),
 C47(H47A,H47B,H47C), C48(H48A,H48B,H48C), C49(H49A,H49B,H49C), C50(H50A,H50B,
 H50C), C56(H56A,H56B,H56C), C57(H57A,H57B,H57C), C58(H58A,H58B,H58C), C59(H59A,
 H59B,H59C), C60(H60A,H60B,H60C)
5.b Aromatic/amide H refined with riding coordinates:
 C1(H1), C2(H2), C3(H3), C4(H4), C7(H7), C8(H8), C9(H9), C10(H10), C11(H11),
 C12(H12), C13(H13), C14(H14), C17(H17), C18(H18), C19(H19), C20(H20)
;
_olex2_exptl_crystal_mounting_method 'Mounted in polybutenes on a nylon loop'
_olex2_submission_special_instructions 'No special instructions were received'
_oxdiff_exptl_absorpt_empirical_details
;
Empirical correction (ABSPACK) includes:
- Absorption correction using spherical harmonics
- Frame scaling
;
_oxdiff_exptl_absorpt_empirical_full_max 3.522
_oxdiff_exptl_absorpt_empirical_full_min 0.541

loop_
_space_group_symop_operation_xyz
'x, y, z'
'-x, y+1/2, -z+1/2'
'-x, -y, -z'
'x, -y-1/2, z-1/2'

loop_
_atom_site_label
_atom_site_type_symbol
_atom_site_fract_x
_atom_site_fract_y
_atom_site_fract_z
_atom_site_U_iso_or_equiv
_atom_site_adp_type
_atom_site_occupancy
_atom_site_site_symmetry_order
_atom_site_calc_flag
_atom_site_refinement_flags_posn
_atom_site_refinement_flags_adp
_atom_site_refinement_flags_occupancy
_atom_site_disorder_assembly
_atom_site_disorder_group
Yb1 Yb 0.48799(10) 0.76215(13) -0.08139(12) 0.0723(6) Uani 1 1 d . . . . .
Yb2 Yb 0.01452(9) 0.42906(12) 0.26079(10) 0.0611(5) Uani 1 1 d . . . . .
N1 N 0.3860(14) 0.6918(17) -0.0272(16) 0.070(6) Uani 1 1 d D U . . .
N2 N 0.0991(13) 0.4895(14) 0.1889(16) 0.066(6) Uani 1 1 d D U . . .
N3 N -0.0931(14) 0.4863(18) 0.1911(15) 0.070(7) Uani 1 1 d . U . . .
N4 N -0.4146(13) 0.6800(18) -0.0192(15) 0.064(6) Uani 1 1 d . U . . .
C1 C 0.3923(15) 0.620(2) -0.0114(18) 0.085(8) Uani 1 1 d D U . . .
H1 H 0.432422 0.592787 -0.035365 0.102 Uiso 1 1 calc R U . . .
C2 C 0.3142(15) 0.7144(15) -0.0171(18) 0.075(8) Uani 1 1 d D U . . .
H2 H 0.296126 0.758087 -0.044694 0.090 Uiso 1 1 calc R U . . .
C3 C 0.3470(16) 0.579(2) 0.0369(19) 0.083(8) Uani 1 1 d D U . . .
H3 H 0.366560 0.533081 0.059565 0.099 Uiso 1 1 calc R U . . .
C4 C 0.2603(15) 0.6824(18) 0.0293(17) 0.069(7) Uani 1 1 d D U . . .
H4 H 0.216667 0.710935 0.046032 0.083 Uiso 1 1 calc R U . . .
C5 C 0.2721(16) 0.6076(18) 0.0505(18) 0.074(7) Uani 1 1 d D U . . .
C6 C 0.2095(16) 0.571(2) 0.0978(18) 0.074(7) Uani 1 1 d D U . . .
C7 C 0.2320(14) 0.509(2) 0.1384(16) 0.075(7) Uani 1 1 d D U . . .
H7 H 0.285369 0.490447 0.137735 0.090 Uiso 1 1 calc R U . . .
C8 C 0.1358(16) 0.600(2) 0.106(2) 0.081(8) Uani 1 1 d D U . . .
H8 H 0.117689 0.645496 0.082839 0.097 Uiso 1 1 calc R U . . .
C9 C 0.1795(15) 0.4733(19) 0.1797(19) 0.067(7) Uani 1 1 d D U . . .
H9 H 0.200277 0.430454 0.207003 0.081 Uiso 1 1 calc R U . . .
C10 C 0.0897(13) 0.5585(18) 0.1503(15) 0.070(7) Uani 1 1 d D U . . .
H10 H 0.039177 0.581696 0.156549 0.084 Uiso 1 1 calc R U . . .
C11 C -0.165(2) 0.498(2) 0.2131(17) 0.072(8) Uani 1 1 d . U . . .
H11 H -0.175754 0.472491 0.258398 0.087 Uiso 1 1 calc R U . . .
C12 C -0.0962(14) 0.5022(15) 0.1183(18) 0.068(8) Uani 1 1 d . U . . .
H12 H -0.052223 0.483572 0.092587 0.082 Uiso 1 1 calc R U . . .
C13 C -0.227(2) 0.540(2) 0.1812(19) 0.064(7) Uani 1 1 d . U . . .
H13 H -0.270304 0.554077 0.210020 0.077 Uiso 1 1 calc R U . . .
C14 C -0.1540(17) 0.542(2) 0.0732(17) 0.062(7) Uani 1 1 d . U . . .
H14 H -0.145926 0.555152 0.022517 0.075 Uiso 1 1 calc R U . . .
C15 C -0.2262(16) 0.562(2) 0.1079(19) 0.060(6) Uani 1 1 d . U . . .
C16 C -0.2853(14) 0.598(2) 0.0652(17) 0.057(6) Uani 1 1 d . U . . .
C17 C -0.3639(18) 0.608(2) 0.088(2) 0.072(8) Uani 1 1 d . U . . .
H17 H -0.378704 0.584776 0.132877 0.086 Uiso 1 1 calc R U . . .
C18 C -0.2757(16) 0.6395(19) -0.0091(15) 0.056(6) Uani 1 1 d . U . . .
H18 H -0.225044 0.639674 -0.030341 0.067 Uiso 1 1 calc R U . . .
C19 C -0.4198(15) 0.6518(18) 0.047(2) 0.071(8) Uani 1 1 d . U . . .
H19 H -0.468215 0.662108 0.069823 0.085 Uiso 1 1 calc R U . . .
C20 C -0.3372(18) 0.675(2) -0.0442(15) 0.070(8) Uani 1 1 d . U . . .
H20 H -0.327964 0.699657 -0.090309 0.084 Uiso 1 1 calc R U . . .
C21 C 0.5535(18) 0.850(3) 0.0247(18) 0.106(9) Uani 1 1 d D U . . .
C22 C 0.4726(17) 0.845(3) 0.036(2) 0.112(9) Uani 1 1 d D U . . .
C23 C 0.434(2) 0.885(3) -0.023(2) 0.144(10) Uani 1 1 d D U . . .
C24 C 0.490(2) 0.911(2) -0.071(3) 0.140(10) Uani 1 1 d D U . . .
C25 C 0.564(2) 0.882(3) -0.045(2) 0.137(10) Uani 1 1 d D U . . .
C26 C 0.619(2) 0.8322(18) 0.081(2) 0.114(10) Uani 1 1 d D U . . .
H26A H 0.670670 0.839712 0.058520 0.171 Uiso 1 1 calc R U . . .
H26B H 0.616002 0.866011 0.124095 0.171 Uiso 1 1 calc R U . . .
H26C H 0.614765 0.779256 0.097001 0.171 Uiso 1 1 calc R U . . .
C27 C 0.437(2) 0.819(3) 0.104(2) 0.122(10) Uani 1 1 d D U . . .
H27A H 0.378391 0.821861 0.096521 0.184 Uiso 1 1 calc R U . . .
H27B H 0.453043 0.766061 0.113806 0.184 Uiso 1 1 calc R U . . .
H27C H 0.455653 0.850859 0.146401 0.184 Uiso 1 1 calc R U . . .
C28 C 0.351(2) 0.9142(16) -0.021(3) 0.159(12) Uani 1 1 d D U . . .
H28A H 0.335478 0.940651 -0.068174 0.239 Uiso 1 1 calc R U . . .
H28B H 0.313952 0.871403 -0.014930 0.239 Uiso 1 1 calc R U . . .
H28C H 0.347242 0.949466 0.021202 0.239 Uiso 1 1 calc R U . . .
C29 C 0.480(2) 0.977(2) -0.121(2) 0.163(12) Uani 1 1 d D U . . .
H29A H 0.528278 0.982325 -0.148953 0.244 Uiso 1 1 calc R U . . .
H29B H 0.433302 0.968986 -0.156413 0.244 Uiso 1 1 calc R U . . .
H29C H 0.472387 1.022653 -0.091343 0.244 Uiso 1 1 calc R U . . .
C30 C 0.643(2) 0.8989(17) -0.073(2) 0.149(12) Uani 1 1 d D U . . .
H30A H 0.634842 0.921684 -0.123215 0.223 Uiso 1 1 calc R U . . .
H30B H 0.671776 0.934603 -0.039022 0.223 Uiso 1 1 calc R U . . .
H30C H 0.673436 0.851789 -0.076044 0.223 Uiso 1 1 calc R U . . .
C31 C 0.473(2) 0.794(2) -0.226(3) 0.103(7) Uani 1 1 d D U . . .
C32 C 0.408(2) 0.753(2) -0.208(3) 0.106(8) Uani 1 1 d D U . . .
C33 C 0.430(2) 0.679(2) -0.193(3) 0.114(7) Uani 1 1 d D U . . .
C34 C 0.512(2) 0.679(2) -0.196(3) 0.108(7) Uani 1 1 d D U . . .
C35 C 0.540(2) 0.750(2) -0.210(3) 0.105(7) Uani 1 1 d D U . . .
C36 C 0.472(2) 0.864(2) -0.276(2) 0.122(10) Uani 1 1 d D U . . .
H36A H 0.526466 0.883028 -0.279465 0.183 Uiso 1 1 calc R U . . .
H36B H 0.447794 0.851881 -0.325750 0.183 Uiso 1 1 calc R U . . .
H36C H 0.439469 0.904068 -0.253193 0.183 Uiso 1 1 calc R U . . .
C37 C 0.323(2) 0.782(3) -0.226(3) 0.117(13) Uani 1 1 d D U . . .
H37A H 0.284853 0.744614 -0.209313 0.176 Uiso 1 1 calc R U . . .
H37B H 0.316539 0.830232 -0.200593 0.176 Uiso 1 1 calc R U . . .
H37C H 0.314453 0.789019 -0.280696 0.176 Uiso 1 1 calc R U . . .
C38 C 0.371(2) 0.613(3) -0.1963(19) 0.126(10) Uani 1 1 d D U . . .
H38A H 0.399176 0.566019 -0.183133 0.189 Uiso 1 1 calc R U . . .
H38B H 0.329554 0.622425 -0.160655 0.189 Uiso 1 1 calc R U . . .
H38C H 0.345211 0.609364 -0.247242 0.189 Uiso 1 1 calc R U . . .
C39 C 0.560(2) 0.606(2) -0.192(2) 0.117(10) Uani 1 1 d D U . . .
H39A H 0.524287 0.563312 -0.181288 0.176 Uiso 1 1 calc R U . . .
H39B H 0.583079 0.596849 -0.240306 0.176 Uiso 1 1 calc R U . . .
H39C H 0.602719 0.609747 -0.152149 0.176 Uiso 1 1 calc R U . . .
C40 C 0.623(2) 0.767(2) -0.2352(19) 0.108(9) Uani 1 1 d D U . . .
H40A H 0.629272 0.822100 -0.241586 0.162 Uiso 1 1 calc R U . . .
H40B H 0.663665 0.748833 -0.197000 0.162 Uiso 1 1 calc R U . . .
H40C H 0.630513 0.741441 -0.283007 0.162 Uiso 1 1 calc R U . . .
C41 C 0.0934(18) 0.460(2) 0.3892(16) 0.069(7) Uani 1 1 d . . . . .
C42 C 0.0222(17) 0.428(2) 0.4098(16) 0.068(7) Uani 1 1 d . . . . .
C43 C -0.0372(17) 0.482(2) 0.3853(16) 0.069(7) Uani 1 1 d . . . . .
C44 C -0.0057(18) 0.541(2) 0.3526(14) 0.067(7) Uani 1 1 d . . . . .
C45 C 0.0799(19) 0.530(2) 0.3593(17) 0.072(7) Uani 1 1 d . . . . .
C46 C 0.1799(17) 0.430(2) 0.4013(19) 0.079(11) Uani 1 1 d . . . . .
H46A H 0.178714 0.378705 0.423473 0.118 Uiso 1 1 calc R U . . .
H46B H 0.204203 0.427068 0.352924 0.118 Uiso 1 1 calc R U . . .
H46C H 0.211570 0.463629 0.435269 0.118 Uiso 1 1 calc R U . . .
C47 C 0.0136(16) 0.375(2) 0.4662(17) 0.093(14) Uani 1 1 d . . . . .
H47A H -0.043313 0.362484 0.468512 0.140 Uiso 1 1 calc R U . . .
H47B H 0.043752 0.329176 0.455262 0.140 Uiso 1 1 calc R U . . .
H47C H 0.034227 0.396359 0.514505 0.140 Uiso 1 1 calc R U . . .
C48 C -0.1259(15) 0.4840(18) 0.4147(17) 0.080(11) Uani 1 1 d . . . . .
H48A H -0.137736 0.434729 0.437211 0.120 Uiso 1 1 calc R U . . .
H48B H -0.129128 0.524098 0.452542 0.120 Uiso 1 1 calc R U . . .
H48C H -0.165019 0.494118 0.372459 0.120 Uiso 1 1 calc R U . . .
C49 C -0.0409(16) 0.6222(18) 0.3258(17) 0.081(10) Uani 1 1 d . . . . .
H49A H 0.001209 0.651610 0.303265 0.122 Uiso 1 1 calc R U . . .
H49B H -0.086057 0.614812 0.288495 0.122 Uiso 1 1 calc R U . . .
H49C H -0.059214 0.649829 0.369131 0.122 Uiso 1 1 calc R U . . .
C50 C 0.1490(16) 0.584(2) 0.3284(16) 0.087(10) Uani 1 1 d . . . . .
H50A H 0.125008 0.631174 0.309257 0.131 Uiso 1 1 calc R U . . .
H50B H 0.189386 0.594639 0.369342 0.131 Uiso 1 1 calc R U . . .
H50C H 0.174473 0.557303 0.287762 0.131 Uiso 1 1 calc R U . . .
C51 C -0.0498(18) 0.317(2) 0.186(2) 0.068(4) Uani 1 1 d . U . . .
C52 C -0.0491(17) 0.297(2) 0.260(2) 0.068(4) Uani 1 1 d . U . . .
C53 C 0.0316(17) 0.279(2) 0.2844(19) 0.066(4) Uani 1 1 d . U . . .
C54 C 0.0814(17) 0.2981(17) 0.2290(18) 0.066(4) Uani 1 1 d . U . . .
C55 C 0.0300(18) 0.321(2) 0.1606(19) 0.067(4) Uani 1 1 d . U . . .
C56 C -0.1220(16) 0.3174(15) 0.1331(19) 0.067(7) Uani 1 1 d . U . . .
H56A H -0.107119 0.333772 0.083434 0.101 Uiso 1 1 calc R U . . .
H56B H -0.144884 0.266153 0.129596 0.101 Uiso 1 1 calc R U . . .
H56C H -0.161703 0.352679 0.151384 0.101 Uiso 1 1 calc R U . . .
C57 C -0.1221(17) 0.278(2) 0.303(2) 0.076(7) Uani 1 1 d . U . . .
H57A H -0.104739 0.265734 0.355629 0.114 Uiso 1 1 calc R U . . .
H57B H -0.158159 0.322200 0.302642 0.114 Uiso 1 1 calc R U . . .
H57C H -0.150502 0.234574 0.280062 0.114 Uiso 1 1 calc R U . . .
C58 C 0.0667(17) 0.2380(19) 0.3532(16) 0.068(7) Uani 1 1 d . U . . .
H58A H 0.024275 0.228147 0.387360 0.101 Uiso 1 1 calc R U . . .
H58B H 0.090151 0.189687 0.338421 0.101 Uiso 1 1 calc R U . . .
H58C H 0.108394 0.269688 0.378773 0.101 Uiso 1 1 calc R U . . .
C59 C 0.1689(14) 0.286(2) 0.2213(15) 0.068(7) Uani 1 1 d . U . . .
H59A H 0.183987 0.307514 0.173636 0.102 Uiso 1 1 calc R U . . .
H59B H 0.199825 0.310542 0.263094 0.102 Uiso 1 1 calc R U . . .
H59C H 0.180457 0.231110 0.222019 0.102 Uiso 1 1 calc R U . . .
C60 C 0.0549(17) 0.332(2) 0.0770(15) 0.068(7) Uani 1 1 d . U . . .
H60A H 0.113522 0.332664 0.076559 0.101 Uiso 1 1 calc R U . . .
H60B H 0.032907 0.290981 0.045212 0.101 Uiso 1 1 calc R U . . .
H60C H 0.033597 0.381097 0.057605 0.101 Uiso 1 1 calc R U . . .

loop_
_atom_site_aniso_label
_atom_site_aniso_U_11
_atom_site_aniso_U_22
_atom_site_aniso_U_33
_atom_site_aniso_U_23
_atom_site_aniso_U_13
_atom_site_aniso_U_12
Yb1 0.0354(8) 0.1123(17) 0.0680(12) 0.0126(11) -0.0058(7) -0.0074(9)
Yb2 0.0292(6) 0.1036(15) 0.0505(9) 0.0015(10) 0.0026(6) 0.0017(8)
N1 0.032(9) 0.109(16) 0.070(16) -0.033(13) 0.010(9) 0.023(10)
N2 0.044(9) 0.063(14) 0.094(17) -0.052(10) 0.021(10) -0.009(9)
N3 0.038(9) 0.12(2) 0.048(10) -0.006(12) -0.026(8) 0.021(11)
N4 0.029(9) 0.114(19) 0.048(11) -0.011(11) -0.011(8) 0.024(10)
C1 0.037(13) 0.118(18) 0.10(2) -0.013(16) 0.014(12) 0.025(12)
C2 0.027(10) 0.119(19) 0.081(18) -0.016(15) 0.011(10) 0.020(11)
C3 0.041(12) 0.130(19) 0.077(19) -0.012(15) 0.003(11) 0.020(12)
C4 0.025(10) 0.114(17) 0.069(16) -0.039(13) 0.012(10) 0.012(11)
C5 0.051(12) 0.121(17) 0.052(15) -0.027(13) 0.010(11) 0.017(12)
C6 0.042(10) 0.132(19) 0.049(14) -0.012(12) 0.014(10) -0.019(12)
C7 0.022(9) 0.14(2) 0.062(16) -0.003(13) -0.001(9) -0.026(10)
C8 0.047(11) 0.104(19) 0.09(2) -0.023(13) 0.017(12) -0.024(11)
C9 0.029(9) 0.094(18) 0.081(18) -0.018(13) 0.017(10) -0.010(10)
C10 0.029(10) 0.079(16) 0.105(19) -0.036(12) 0.027(11) -0.012(10)
C11 0.058(11) 0.09(2) 0.068(14) 0.002(13) 0.000(10) 0.025(13)
C12 0.051(12) 0.10(2) 0.047(11) -0.012(12) -0.017(9) 0.036(13)
C13 0.055(13) 0.075(18) 0.063(12) 0.003(12) 0.000(10) 0.016(12)
C14 0.039(10) 0.10(2) 0.042(11) -0.001(12) -0.010(8) 0.015(11)
C15 0.029(9) 0.081(17) 0.071(12) 0.015(11) -0.001(8) 0.002(10)
C16 0.021(7) 0.092(17) 0.056(12) 0.002(11) -0.008(8) -0.008(9)
C17 0.036(9) 0.10(2) 0.076(16) 0.016(14) 0.008(10) 0.007(12)
C18 0.032(10) 0.099(19) 0.037(11) -0.015(10) 0.003(8) 0.028(11)
C19 0.030(10) 0.11(2) 0.068(13) 0.008(14) -0.007(10) -0.001(11)
C20 0.047(10) 0.11(2) 0.055(14) -0.005(12) 0.004(9) 0.030(12)
C21 0.102(13) 0.112(18) 0.105(15) -0.021(14) 0.006(11) -0.018(14)
C22 0.099(13) 0.116(18) 0.122(16) -0.027(14) 0.003(12) -0.015(14)
C23 0.130(14) 0.15(2) 0.151(18) -0.013(15) -0.023(13) -0.009(15)
C24 0.166(15) 0.131(19) 0.119(17) -0.029(13) -0.016(13) -0.020(16)
C25 0.150(14) 0.15(2) 0.113(16) -0.004(15) 0.013(13) -0.027(16)
C26 0.104(14) 0.123(18) 0.116(16) -0.008(14) 0.008(12) -0.007(14)
C27 0.114(16) 0.123(18) 0.132(16) -0.025(13) 0.018(13) -0.015(14)
C28 0.145(14) 0.161(19) 0.167(19) -0.015(15) -0.021(14) 0.010(15)
C29 0.188(18) 0.150(19) 0.147(18) -0.012(13) -0.011(14) -0.011(15)
C30 0.158(15) 0.161(19) 0.128(18) -0.011(15) 0.023(14) -0.029(15)
C31 0.085(11) 0.123(13) 0.102(15) 0.000(12) 0.019(12) -0.003(10)
C32 0.084(11) 0.135(14) 0.101(17) -0.002(14) 0.012(13) -0.011(10)
C33 0.099(11) 0.129(13) 0.113(15) -0.009(13) -0.006(13) -0.019(10)
C34 0.099(11) 0.122(13) 0.102(15) -0.006(13) -0.012(12) -0.009(10)
C35 0.083(10) 0.125(13) 0.107(15) -0.002(13) 0.005(12) -0.006(10)
C36 0.122(16) 0.131(15) 0.116(17) 0.007(13) 0.023(14) 0.004(12)
C37 0.091(12) 0.15(2) 0.11(2) -0.011(17) 0.013(15) 0.001(14)
C38 0.115(14) 0.136(15) 0.125(17) -0.012(14) -0.005(14) -0.026(12)
C39 0.116(15) 0.126(14) 0.107(17) 0.002(14) -0.013(14) -0.001(12)
C40 0.088(12) 0.124(16) 0.112(17) -0.011(14) 0.008(13) -0.004(12)
C41 0.039(8) 0.14(2) 0.030(14) -0.003(13) 0.007(10) 0.028(10)
C42 0.038(9) 0.129(19) 0.035(13) 0.005(13) -0.005(10) 0.027(10)
C43 0.037(8) 0.14(2) 0.029(13) 0.017(13) 0.000(9) 0.033(10)
C44 0.050(10) 0.135(19) 0.016(11) 0.003(12) 0.005(9) 0.026(10)
C45 0.047(9) 0.134(19) 0.033(15) -0.003(13) -0.011(11) 0.012(10)
C46 0.041(9) 0.11(2) 0.08(2) -0.065(19) -0.037(13) 0.014(13)
C47 0.029(13) 0.17(3) 0.08(2) 0.05(2) -0.004(14) 0.038(16)
C48 0.034(11) 0.09(3) 0.12(3) -0.05(2) 0.022(14) -0.003(12)
C49 0.059(18) 0.15(2) 0.039(17) 0.025(18) 0.018(15) 0.032(17)
C50 0.064(16) 0.13(3) 0.06(2) -0.030(19) 0.003(16) -0.011(18)
C51 0.033(7) 0.112(12) 0.059(8) 0.009(9) 0.002(6) 0.006(8)
C52 0.030(7) 0.113(12) 0.062(8) 0.014(9) 0.002(6) 0.004(8)
C53 0.029(7) 0.111(12) 0.057(8) 0.018(8) 0.008(6) 0.006(8)
C54 0.033(6) 0.110(12) 0.054(8) 0.012(8) 0.007(6) 0.004(8)
C55 0.037(7) 0.109(12) 0.056(8) 0.015(9) 0.006(6) 0.009(8)
C56 0.027(9) 0.107(19) 0.067(13) 0.001(14) 0.003(9) 0.001(12)
C57 0.033(9) 0.13(2) 0.066(14) 0.013(14) -0.004(9) -0.021(12)
C58 0.042(12) 0.109(18) 0.053(12) 0.017(12) 0.004(10) 0.009(13)
C59 0.022(7) 0.131(19) 0.051(14) -0.006(14) -0.006(8) -0.023(10)
C60 0.042(12) 0.106(19) 0.057(11) 0.021(13) 0.015(10) 0.014(13)

loop_
_atom_type_symbol
_atom_type_description
_atom_type_scat_dispersion_real
_atom_type_scat_dispersion_imag
_atom_type_scat_source
C C 0.0181 0.0091 'International Tables Vol C Tables 4.2.6.8 and 6.1.1.4'
H H 0.0000 0.0000 'International Tables Vol C Tables 4.2.6.8 and 6.1.1.4'
N N 0.0311 0.0180 'International Tables Vol C Tables 4.2.6.8 and 6.1.1.4'
Yb Yb -7.2108 4.4329 'International Tables Vol C Tables 4.2.6.8 and 6.1.1.4'

loop_
_exptl_crystal_face_index_h
_exptl_crystal_face_index_k
_exptl_crystal_face_index_l
_exptl_crystal_face_perp_dist
1 1 -1 0.0228
-1 -1 1 0.0435
-1 2 2 0.0183
1 -2 -2 0.0167
0 1 2 0.0082
0 -1 -2 0.0115
-2 1 0 0.0361
2 -1 0 0.0328
-1 2 0 0.0236
1 -2 0 0.0273
-1 -1 -2 0.0167
1 1 2 0.0116

loop_
_geom_angle_atom_site_label_1
_geom_angle_atom_site_label_2
_geom_angle_atom_site_label_3
_geom_angle
_geom_angle_site_symmetry_1
_geom_angle_site_symmetry_3
_geom_angle_publ_flag
N1 Yb1 N4 88.9(9) . 1_655 ?
N1 Yb1 C21 106.8(9) . . ?
N1 Yb1 C22 81.4(11) . . ?
N1 Yb1 C23 89.4(11) . . ?
N1 Yb1 C24 119.7(10) . . ?
N1 Yb1 C25 134.0(12) . . ?
N1 Yb1 C31 119.3(11) . . ?
N1 Yb1 C32 88.8(11) . . ?
N1 Yb1 C33 77.0(12) . . ?
N1 Yb1 C34 100.5(11) . . ?
N1 Yb1 C35 129.2(11) . . ?
N4 Yb1 C21 77.4(11) 1_655 . ?
N4 Yb1 C22 94.0(9) 1_655 . ?
N4 Yb1 C23 124.2(11) 1_655 . ?
N4 Yb1 C24 124.4(12) 1_655 . ?
N4 Yb1 C25 94.0(11) 1_655 . ?
N4 Yb1 C31 126.7(11) 1_655 . ?
N4 Yb1 C32 132.1(12) 1_655 . ?
N4 Yb1 C33 102.8(12) 1_655 . ?
N4 Yb1 C34 83.5(11) 1_655 . ?
N4 Yb1 C35 96.0(11) 1_655 . ?
C21 Yb1 C24 50.2(15) . . ?
C21 Yb1 C31 126.1(12) . . ?
C22 Yb1 C21 30.8(6) . . ?
C22 Yb1 C23 31.0(7) . . ?
C22 Yb1 C24 51.4(14) . . ?
C22 Yb1 C31 131.7(13) . . ?
C22 Yb1 C33 152.3(12) . . ?
C23 Yb1 C21 50.1(14) . . ?
C23 Yb1 C24 30.8(6) . . ?
C23 Yb1 C31 101.9(12) . . ?
C23 Yb1 C33 130.9(14) . . ?
C24 Yb1 C31 81.9(15) . . ?
C25 Yb1 C21 31.1(7) . . ?
C25 Yb1 C22 52.5(14) . . ?
C25 Yb1 C23 51.9(16) . . ?
C25 Yb1 C24 31.3(9) . . ?
C25 Yb1 C31 95.1(12) . . ?
C25 Yb1 C32 120.6(11) . . ?
C25 Yb1 C33 145.4(13) . . ?
C25 Yb1 C34 125.5(14) . . ?
C32 Yb1 C21 147.7(13) . . ?
C32 Yb1 C22 132.8(12) . . ?
C32 Yb1 C23 103.6(13) . . ?
C32 Yb1 C24 97.6(15) . . ?
C32 Yb1 C31 30.5(6) . . ?
C32 Yb1 C33 30.8(6) . . ?
C32 Yb1 C34 50.1(13) . . ?
C33 Yb1 C21 176.2(12) . . ?
C33 Yb1 C24 128.2(15) . . ?
C33 Yb1 C31 50.8(14) . . ?
C34 Yb1 C21 146.1(11) . . ?
C34 Yb1 C22 176.7(11) . . ?
C34 Yb1 C23 151.0(12) . . ?
C34 Yb1 C24 128.7(14) . . ?
C34 Yb1 C31 49.5(14) . . ?
C34 Yb1 C33 30.9(6) . . ?
C35 Yb1 C21 123.6(11) . . ?
C35 Yb1 C22 147.8(13) . . ?
C35 Yb1 C23 126.2(11) . . ?
C35 Yb1 C24 98.5(13) . . ?
C35 Yb1 C25 96.2(13) . . ?
C35 Yb1 C31 30.8(6) . . ?
C35 Yb1 C32 51.8(13) . . ?
C35 Yb1 C33 52.6(14) . . ?
C35 Yb1 C34 31.2(6) . . ?
N2 Yb2 N3 89.1(10) . . ?
N2 Yb2 C41 95.8(10) . . ?
N2 Yb2 C42 125.9(10) . . ?
N2 Yb2 C43 125.1(11) . . ?
N2 Yb2 C44 96.6(10) . . ?
N2 Yb2 C45 79.4(10) . . ?
N2 Yb2 C51 108.9(10) . . ?
N2 Yb2 C52 135.0(10) . . ?
N2 Yb2 C53 119.5(9) . . ?
N2 Yb2 C54 89.9(9) . . ?
N2 Yb2 C55 82.0(9) . . ?
N3 Yb2 C41 134.0(10) . . ?
N3 Yb2 C42 121.1(9) . . ?
N3 Yb2 C43 90.6(9) . . ?
N3 Yb2 C44 83.1(9) . . ?
N3 Yb2 C45 109.1(10) . . ?
N3 Yb2 C51 77.1(10) . . ?
N3 Yb2 C52 94.9(10) . . ?
N3 Yb2 C53 125.1(10) . . ?
N3 Yb2 C54 125.6(10) . . ?
N3 Yb2 C55 93.3(10) . . ?
C41 Yb2 C42 30.5(10) . . ?
C41 Yb2 C45 29.4(12) . . ?
C41 Yb2 C53 91.6(12) . . ?
C41 Yb2 C54 100.2(10) . . ?
C41 Yb2 C55 132.7(10) . . ?
C42 Yb2 C45 49.9(12) . . ?
C42 Yb2 C53 80.9(11) . . ?
C43 Yb2 C41 50.0(8) . . ?
C43 Yb2 C42 31.3(9) . . ?
C43 Yb2 C45 49.3(11) . . ?
C43 Yb2 C53 104.9(11) . . ?
C43 Yb2 C54 131.7(11) . . ?
C43 Yb2 C55 152.7(12) . . ?
C44 Yb2 C41 50.9(10) . . ?
C44 Yb2 C42 51.0(11) . . ?
C44 Yb2 C43 29.2(11) . . ?
C44 Yb2 C45 31.6(10) . . ?
C44 Yb2 C53 131.6(10) . . ?
C44 Yb2 C54 150.7(9) . . ?
C44 Yb2 C55 176.2(10) . . ?
C45 Yb2 C53 120.9(11) . . ?
C51 Yb2 C41 141.3(12) . . ?
C51 Yb2 C42 120.4(12) . . ?
C51 Yb2 C43 124.4(11) . . ?
C51 Yb2 C44 147.1(10) . . ?
C51 Yb2 C45 170.0(11) . . ?
C51 Yb2 C53 50.5(10) . . ?
C51 Yb2 C54 52.2(9) . . ?
C51 Yb2 C55 32.0(9) . . ?
C52 Yb2 C41 112.3(12) . . ?
C52 Yb2 C42 89.6(12) . . ?
C52 Yb2 C43 99.7(12) . . ?
C52 Yb2 C44 128.4(11) . . ?
C52 Yb2 C45 139.2(11) . . ?
C52 Yb2 C51 30.9(11) . . ?
C52 Yb2 C53 31.4(9) . . ?
C52 Yb2 C54 52.2(10) . . ?
C52 Yb2 C55 53.1(11) . . ?
C54 Yb2 C42 102.7(11) . . ?
C54 Yb2 C45 124.0(10) . . ?
C54 Yb2 C53 29.9(9) . . ?
C55 Yb2 C42 132.5(11) . . ?
C55 Yb2 C45 150.4(10) . . ?
C55 Yb2 C53 51.8(10) . . ?
C55 Yb2 C54 33.0(9) . . ?
C1 N1 Yb1 123.2(18) . . ?
C2 N1 Yb1 127(2) . . ?
C2 N1 C1 110(3) . . ?
C9 N2 Yb2 128(2) . . ?
C9 N2 C10 101(2) . . ?
C10 N2 Yb2 129.7(16) . . ?
C11 N3 Yb2 127(2) . . ?
C11 N3 C12 107(2) . . ?
C12 N3 Yb2 126(2) . . ?
C19 N4 Yb1 125(2) . 1_455 ?
C19 N4 C20 113(2) . . ?
C20 N4 Yb1 120(2) . 1_455 ?
N1 C1 H1 116.4 . . ?
N1 C1 C3 127(3) . . ?
C3 C1 H1 116.4 . . ?
N1 C2 H2 116.3 . . ?
N1 C2 C4 127(3) . . ?
C4 C2 H2 116.3 . . ?
C1 C3 H3 121.5 . . ?
C5 C3 C1 117(3) . . ?
C5 C3 H3 121.5 . . ?
C2 C4 H4 121.1 . . ?
C5 C4 C2 118(2) . . ?
C5 C4 H4 121.1 . . ?
C3 C5 C6 127(3) . . ?
C4 C5 C3 114(3) . . ?
C4 C5 C6 118(2) . . ?
C7 C6 C5 118(2) . . ?
C7 C6 C8 118(3) . . ?
C8 C6 C5 124(3) . . ?
C6 C7 H7 119.8 . . ?
C9 C7 C6 120(3) . . ?
C9 C7 H7 119.8 . . ?
C6 C8 H8 122.3 . . ?
C10 C8 C6 115(3) . . ?
C10 C8 H8 122.4 . . ?
N2 C9 H9 115.0 . . ?
C7 C9 N2 130(3) . . ?
C7 C9 H9 115.0 . . ?
N2 C10 H10 112.7 . . ?
C8 C10 N2 135(3) . . ?
C8 C10 H10 112.7 . . ?
N3 C11 H11 114.9 . . ?
N3 C11 C13 130(4) . . ?
C13 C11 H11 114.9 . . ?
N3 C12 H12 114.9 . . ?
N3 C12 C14 130(3) . . ?
C14 C12 H12 114.9 . . ?
C11 C13 H13 120.0 . . ?
C15 C13 C11 120(3) . . ?
C15 C13 H13 120.0 . . ?
C12 C14 H14 121.9 . . ?
C12 C14 C15 116(3) . . ?
C15 C14 H14 121.9 . . ?
C13 C15 C14 114(3) . . ?
C16 C15 C13 128(3) . . ?
C16 C15 C14 118(3) . . ?
C15 C16 C17 124(3) . . ?
C15 C16 C18 126(3) . . ?
C17 C16 C18 110(3) . . ?
C16 C17 H17 119.1 . . ?
C19 C17 C16 122(3) . . ?
C19 C17 H17 119.1 . . ?
C16 C18 H18 119.6 . . ?
C20 C18 C16 121(3) . . ?
C20 C18 H18 119.6 . . ?
N4 C19 C17 128(3) . . ?
N4 C19 H19 116.0 . . ?
C17 C19 H19 116.0 . . ?
N4 C20 H20 117.2 . . ?
C18 C20 N4 126(3) . . ?
C18 C20 H20 117.2 . . ?
C22 C21 Yb1 73(2) . . ?
C22 C21 C25 110(2) . . ?
C22 C21 C26 125.7(19) . . ?
C25 C21 Yb1 71(3) . . ?
C25 C21 C26 124.1(18) . . ?
C26 C21 Yb1 129(3) . . ?
C21 C22 Yb1 76(2) . . ?
C21 C22 C23 106(3) . . ?
C21 C22 C27 126.5(18) . . ?
C23 C22 Yb1 75(3) . . ?
C23 C22 C27 126(2) . . ?
C27 C22 Yb1 124(3) . . ?
C22 C23 Yb1 74(3) . . ?
C22 C23 C24 109(3) . . ?
C22 C23 C28 124(2) . . ?
C24 C23 Yb1 75(3) . . ?
C24 C23 C28 125.2(19) . . ?
C28 C23 Yb1 130(3) . . ?
C23 C24 Yb1 74(3) . . ?
C23 C24 C25 108(3) . . ?
C23 C24 C29 126(2) . . ?
C25 C24 Yb1 71(3) . . ?
C25 C24 C29 123(2) . . ?
C29 C24 Yb1 138(4) . . ?
C21 C25 Yb1 78(3) . . ?
C21 C25 C24 106(3) . . ?
C21 C25 C30 124(2) . . ?
C24 C25 Yb1 78(3) . . ?
C24 C25 C30 128(2) . . ?
C30 C25 Yb1 122(3) . . ?
C21 C26 H26A 109.5 . . ?
C21 C26 H26B 109.5 . . ?
C21 C26 H26C 109.5 . . ?
H26A C26 H26B 109.5 . . ?
H26A C26 H26C 109.5 . . ?
H26B C26 H26C 109.5 . . ?
C22 C27 H27A 109.5 . . ?
C22 C27 H27B 109.5 . . ?
C22 C27 H27C 109.5 . . ?
H27A C27 H27B 109.5 . . ?
H27A C27 H27C 109.5 . . ?
H27B C27 H27C 109.5 . . ?
C23 C28 H28A 109.5 . . ?
C23 C28 H28B 109.5 . . ?
C23 C28 H28C 109.5 . . ?
H28A C28 H28B 109.5 . . ?
H28A C28 H28C 109.5 . . ?
H28B C28 H28C 109.5 . . ?
C24 C29 H29A 109.5 . . ?
C24 C29 H29B 109.5 . . ?
C24 C29 H29C 109.5 . . ?
H29A C29 H29B 109.5 . . ?
H29A C29 H29C 109.5 . . ?
H29B C29 H29C 109.5 . . ?
C25 C30 H30A 109.5 . . ?
C25 C30 H30B 109.5 . . ?
C25 C30 H30C 109.5 . . ?
H30A C30 H30B 109.5 . . ?
H30A C30 H30C 109.5 . . ?
H30B C30 H30C 109.5 . . ?
C32 C31 Yb1 71(3) . . ?
C32 C31 C35 108(3) . . ?
C32 C31 C36 126(4) . . ?
C35 C31 Yb1 70(3) . . ?
C35 C31 C36 124(4) . . ?
C36 C31 Yb1 137(3) . . ?
C31 C32 Yb1 78(3) . . ?
C31 C32 C33 110(3) . . ?
C31 C32 C37 121(4) . . ?
C33 C32 Yb1 76(3) . . ?
C33 C32 C37 127(4) . . ?
C37 C32 Yb1 126(4) . . ?
C32 C33 Yb1 73(3) . . ?
C32 C33 C34 104(3) . . ?
C32 C33 C38 123(4) . . ?
C34 C33 Yb1 73(3) . . ?
C34 C33 C38 130(4) . . ?
C38 C33 Yb1 132(3) . . ?
C33 C34 Yb1 76(3) . . ?
C33 C34 C39 122(4) . . ?
C35 C34 Yb1 72(3) . . ?
C35 C34 C33 111(3) . . ?
C35 C34 C39 127(4) . . ?
C39 C34 Yb1 124(3) . . ?
C31 C35 Yb1 79(3) . . ?
C31 C35 C40 125(4) . . ?
C34 C35 Yb1 76(3) . . ?
C34 C35 C31 105(3) . . ?
C34 C35 C40 125(4) . . ?
C40 C35 Yb1 129(3) . . ?
C31 C36 H36A 109.5 . . ?
C31 C36 H36B 109.5 . . ?
C31 C36 H36C 109.5 . . ?
H36A C36 H36B 109.5 . . ?
H36A C36 H36C 109.5 . . ?
H36B C36 H36C 109.5 . . ?
C32 C37 H37A 109.5 . . ?
C32 C37 H37B 109.5 . . ?
C32 C37 H37C 109.5 . . ?
H37A C37 H37B 109.5 . . ?
H37A C37 H37C 109.5 . . ?
H37B C37 H37C 109.5 . . ?
C33 C38 H38A 109.5 . . ?
C33 C38 H38B 109.5 . . ?
C33 C38 H38C 109.5 . . ?
H38A C38 H38B 109.5 . . ?
H38A C38 H38C 109.5 . . ?
H38B C38 H38C 109.5 . . ?
C34 C39 H39A 109.5 . . ?
C34 C39 H39B 109.5 . . ?
C34 C39 H39C 109.5 . . ?
H39A C39 H39B 109.5 . . ?
H39A C39 H39C 109.5 . . ?
H39B C39 H39C 109.5 . . ?
C35 C40 H40A 109.5 . . ?
C35 C40 H40B 109.5 . . ?
C35 C40 H40C 109.5 . . ?
H40A C40 H40B 109.5 . . ?
H40A C40 H40C 109.5 . . ?
H40B C40 H40C 109.5 . . ?
C42 C41 Yb2 75.9(18) . . ?
C42 C41 C46 129(4) . . ?
C45 C41 Yb2 77.5(19) . . ?
C45 C41 C42 111(3) . . ?
C45 C41 C46 120(4) . . ?
C46 C41 Yb2 117.2(19) . . ?
C41 C42 Yb2 73.6(18) . . ?
C41 C42 C43 104(3) . . ?
C41 C42 C47 127(3) . . ?
C43 C42 Yb2 72.8(17) . . ?
C47 C42 Yb2 137(3) . . ?
C47 C42 C43 125(3) . . ?
C42 C43 Yb2 76.0(18) . . ?
C42 C43 C48 124(3) . . ?
C44 C43 Yb2 75(2) . . ?
C44 C43 C42 112(3) . . ?
C44 C43 C48 122(3) . . ?
C48 C43 Yb2 131(2) . . ?
C43 C44 Yb2 76(2) . . ?
C43 C44 C45 106(3) . . ?
C43 C44 C49 133(3) . . ?
C45 C44 Yb2 77(2) . . ?
C45 C44 C49 119(3) . . ?
C49 C44 Yb2 123.2(18) . . ?
C41 C45 Yb2 73(2) . . ?
C41 C45 C44 107(4) . . ?
C41 C45 C50 124(3) . . ?
C44 C45 Yb2 71(2) . . ?
C44 C45 C50 128(3) . . ?
C50 C45 Yb2 116(2) . . ?
C41 C46 H46A 109.5 . . ?
C41 C46 H46B 109.5 . . ?
C41 C46 H46C 109.5 . . ?
H46A C46 H46B 109.5 . . ?
H46A C46 H46C 109.5 . . ?
H46B C46 H46C 109.5 . . ?
C42 C47 H47A 109.5 . . ?
C42 C47 H47B 109.5 . . ?
C42 C47 H47C 109.5 . . ?
H47A C47 H47B 109.5 . . ?
H47A C47 H47C 109.5 . . ?
H47B C47 H47C 109.5 . . ?
C43 C48 H48A 109.5 . . ?
C43 C48 H48B 109.5 . . ?
C43 C48 H48C 109.5 . . ?
H48A C48 H48B 109.5 . . ?
H48A C48 H48C 109.5 . . ?
H48B C48 H48C 109.5 . . ?
C44 C49 H49A 109.5 . . ?
C44 C49 H49B 109.5 . . ?
C44 C49 H49C 109.5 . . ?
H49A C49 H49B 109.5 . . ?
H49A C49 H49C 109.5 . . ?
H49B C49 H49C 109.5 . . ?
C45 C50 H50A 109.5 . . ?
C45 C50 H50B 109.5 . . ?
C45 C50 H50C 109.5 . . ?
H50A C50 H50B 109.5 . . ?
H50A C50 H50C 109.5 . . ?
H50B C50 H50C 109.5 . . ?
C52 C51 Yb2 74(2) . . ?
C52 C51 C55 112(3) . . ?
C52 C51 C56 125(3) . . ?
C55 C51 Yb2 76(2) . . ?
C55 C51 C56 122(3) . . ?
C56 C51 Yb2 128(2) . . ?
C51 C52 Yb2 75(2) . . ?
C51 C52 C53 107(3) . . ?
C51 C52 C57 126(3) . . ?
C53 C52 Yb2 80(2) . . ?
C53 C52 C57 125(3) . . ?
C57 C52 Yb2 123(3) . . ?
C52 C53 Yb2 69(2) . . ?
C52 C53 C58 132(3) . . ?
C54 C53 Yb2 73(2) . . ?
C54 C53 C52 109(3) . . ?
C54 C53 C58 119(3) . . ?
C58 C53 Yb2 129(3) . . ?
C53 C54 Yb2 77(2) . . ?
C53 C54 C55 108(3) . . ?
C53 C54 C59 132(3) . . ?
C55 C54 Yb2 73(2) . . ?
C59 C54 Yb2 125(2) . . ?
C59 C54 C55 118(3) . . ?
C51 C55 Yb2 72(2) . . ?
C51 C55 C54 103(3) . . ?
C51 C55 C60 128(3) . . ?
C54 C55 Yb2 73.6(19) . . ?
C54 C55 C60 129(3) . . ?
C60 C55 Yb2 126(2) . . ?
C51 C56 H56A 109.5 . . ?
C51 C56 H56B 109.5 . . ?
C51 C56 H56C 109.5 . . ?
H56A C56 H56B 109.5 . . ?
H56A C56 H56C 109.5 . . ?
H56B C56 H56C 109.5 . . ?
C52 C57 H57A 109.5 . . ?
C52 C57 H57B 109.5 . . ?
C52 C57 H57C 109.5 . . ?
H57A C57 H57B 109.5 . . ?
H57A C57 H57C 109.5 . . ?
H57B C57 H57C 109.5 . . ?
C53 C58 H58A 109.5 . . ?
C53 C58 H58B 109.5 . . ?
C53 C58 H58C 109.5 . . ?
H58A C58 H58B 109.5 . . ?
H58A C58 H58C 109.5 . . ?
H58B C58 H58C 109.5 . . ?
C54 C59 H59A 109.5 . . ?
C54 C59 H59B 109.5 . . ?
C54 C59 H59C 109.5 . . ?
H59A C59 H59B 109.5 . . ?
H59A C59 H59C 109.5 . . ?
H59B C59 H59C 109.5 . . ?
C55 C60 H60A 109.5 . . ?
C55 C60 H60B 109.5 . . ?
C55 C60 H60C 109.5 . . ?
H60A C60 H60B 109.5 . . ?
H60A C60 H60C 109.5 . . ?
H60B C60 H60C 109.5 . . ?

loop_
_geom_bond_atom_site_label_1
_geom_bond_atom_site_label_2
_geom_bond_distance
_geom_bond_site_symmetry_2
_geom_bond_publ_flag
Yb1 N1 2.37(3) . ?
Yb1 N4 2.39(2) 1_655 ?
Yb1 C21 2.62(4) . ?
Yb1 C22 2.58(4) . ?
Yb1 C23 2.60(5) . ?
Yb1 C24 2.62(4) . ?
Yb1 C25 2.53(5) . ?
Yb1 C31 2.64(5) . ?
Yb1 C32 2.56(5) . ?
Yb1 C33 2.60(5) . ?
Yb1 C34 2.57(5) . ?
Yb1 C35 2.52(5) . ?
Yb2 N2 2.24(3) . ?
Yb2 N3 2.34(2) . ?
Yb2 C41 2.62(3) . ?
Yb2 C42 2.65(3) . ?
Yb2 C43 2.61(3) . ?
Yb2 C44 2.60(3) . ?
Yb2 C45 2.68(4) . ?
Yb2 C51 2.57(4) . ?
Yb2 C52 2.56(4) . ?
Yb2 C53 2.69(4) . ?
Yb2 C54 2.64(3) . ?
Yb2 C55 2.64(4) . ?
N1 C1 1.29(3) . ?
N1 C2 1.29(3) . ?
N2 C9 1.39(3) . ?
N2 C10 1.40(3) . ?
N3 C11 1.30(4) . ?
N3 C12 1.33(4) . ?
N4 C19 1.28(4) . ?
N4 C20 1.40(4) . ?
C1 H1 0.9500 . ?
C1 C3 1.39(2) . ?
C2 H2 0.9500 . ?
C2 C4 1.38(2) . ?
C3 H3 0.9500 . ?
C3 C5 1.39(2) . ?
C4 H4 0.9500 . ?
C4 C5 1.38(2) . ?
C5 C6 1.53(4) . ?
C6 C7 1.35(2) . ?
C6 C8 1.35(2) . ?
C7 H7 0.9500 . ?
C7 C9 1.34(2) . ?
C8 H8 0.9500 . ?
C8 C10 1.35(2) . ?
C9 H9 0.9500 . ?
C10 H10 0.9500 . ?
C11 H11 0.9500 . ?
C11 C13 1.37(4) . ?
C12 H12 0.9500 . ?
C12 C14 1.40(4) . ?
C13 H13 0.9500 . ?
C13 C15 1.37(5) . ?
C14 H14 0.9500 . ?
C14 C15 1.44(4) . ?
C15 C16 1.36(4) . ?
C16 C17 1.41(4) . ?
C16 C18 1.53(4) . ?
C17 H17 0.9500 . ?
C17 C19 1.38(4) . ?
C18 H18 0.9500 . ?
C18 C20 1.32(4) . ?
C19 H19 0.9500 . ?
C20 H20 0.9500 . ?
C21 C22 1.38(3) . ?
C21 C25 1.38(3) . ?
C21 C26 1.47(3) . ?
C22 C23 1.38(3) . ?
C22 C27 1.46(3) . ?
C23 C24 1.39(3) . ?
C23 C28 1.48(3) . ?
C24 C25 1.39(4) . ?
C24 C29 1.47(3) . ?
C25 C30 1.47(3) . ?
C26 H26A 0.9800 . ?
C26 H26B 0.9800 . ?
C26 H26C 0.9800 . ?
C27 H27A 0.9800 . ?
C27 H27B 0.9800 . ?
C27 H27C 0.9800 . ?
C28 H28A 0.9800 . ?
C28 H28B 0.9800 . ?
C28 H28C 0.9800 . ?
C29 H29A 0.9800 . ?
C29 H29B 0.9800 . ?
C29 H29C 0.9800 . ?
C30 H30A 0.9800 . ?
C30 H30B 0.9800 . ?
C30 H30C 0.9800 . ?
C31 C32 1.37(2) . ?
C31 C35 1.38(2) . ?
C31 C36 1.52(3) . ?
C32 C33 1.37(2) . ?
C32 C37 1.51(3) . ?
C33 C34 1.38(2) . ?
C33 C38 1.51(3) . ?
C34 C35 1.37(2) . ?
C34 C39 1.51(3) . ?
C35 C40 1.51(3) . ?
C36 H36A 0.9800 . ?
C36 H36B 0.9800 . ?
C36 H36C 0.9800 . ?
C37 H37A 0.9800 . ?
C37 H37B 0.9800 . ?
C37 H37C 0.9800 . ?
C38 H38A 0.9800 . ?
C38 H38B 0.9800 . ?
C38 H38C 0.9800 . ?
C39 H39A 0.9800 . ?
C39 H39B 0.9800 . ?
C39 H39C 0.9800 . ?
C40 H40A 0.9800 . ?
C40 H40B 0.9800 . ?
C40 H40C 0.9800 . ?
C41 C42 1.39(5) . ?
C41 C45 1.35(6) . ?
C41 C46 1.54(4) . ?
C42 C43 1.42(4) . ?
C42 C47 1.39(5) . ?
C43 C44 1.31(5) . ?
C43 C48 1.61(4) . ?
C44 C45 1.44(4) . ?
C44 C49 1.61(4) . ?
C45 C50 1.62(5) . ?
C46 H46A 0.9800 . ?
C46 H46B 0.9800 . ?
C46 H46C 0.9800 . ?
C47 H47A 0.9800 . ?
C47 H47B 0.9800 . ?
C47 H47C 0.9800 . ?
C48 H48A 0.9800 . ?
C48 H48B 0.9800 . ?
C48 H48C 0.9800 . ?
C49 H49A 0.9800 . ?
C49 H49B 0.9800 . ?
C49 H49C 0.9800 . ?
C50 H50A 0.9800 . ?
C50 H50B 0.9800 . ?
C50 H50C 0.9800 . ?
C51 C52 1.37(5) . ?
C51 C55 1.44(4) . ?
C51 C56 1.48(4) . ?
C52 C53 1.42(4) . ?
C52 C57 1.52(4) . ?
C53 C54 1.38(4) . ?
C53 C58 1.50(4) . ?
C54 C55 1.50(4) . ?
C54 C59 1.49(4) . ?
C55 C60 1.59(4) . ?
C56 H56A 0.9800 . ?
C56 H56B 0.9800 . ?
C56 H56C 0.9800 . ?
C57 H57A 0.9800 . ?
C57 H57B 0.9800 . ?
C57 H57C 0.9800 . ?
C58 H58A 0.9800 . ?
C58 H58B 0.9800 . ?
C58 H58C 0.9800 . ?
C59 H59A 0.9800 . ?
C59 H59B 0.9800 . ?
C59 H59C 0.9800 . ?
C60 H60A 0.9800 . ?
C60 H60B 0.9800 . ?
C60 H60C 0.9800 . ?

loop_
_geom_torsion_atom_site_label_1
_geom_torsion_atom_site_label_2
_geom_torsion_atom_site_label_3
_geom_torsion_atom_site_label_4
_geom_torsion
_geom_torsion_site_symmetry_1
_geom_torsion_site_symmetry_2
_geom_torsion_site_symmetry_3
_geom_torsion_site_symmetry_4
_geom_torsion_publ_flag
Yb1 N1 C1 C3 162(3) . . . . ?
Yb1 N1 C2 C4 -164(3) . . . . ?
Yb1 N4 C19 C17 -175(3) 1_455 . . . ?
Yb1 N4 C20 C18 171(3) 1_455 . . . ?
Yb1 C21 C22 C23 -70(4) . . . . ?
Yb1 C21 C22 C27 122(5) . . . . ?
Yb1 C21 C25 C24 74(4) . . . . ?
Yb1 C21 C25 C30 -120(5) . . . . ?
Yb1 C22 C23 C24 -68(4) . . . . ?
Yb1 C22 C23 C28 128(5) . . . . ?
Yb1 C23 C24 C25 -63(4) . . . . ?
Yb1 C23 C24 C29 138(6) . . . . ?
Yb1 C24 C25 C21 -74(4) . . . . ?
Yb1 C24 C25 C30 121(6) . . . . ?
Yb1 C31 C32 C33 -71(4) . . . . ?
Yb1 C31 C32 C37 125(5) . . . . ?
Yb1 C31 C35 C34 73(4) . . . . ?
Yb1 C31 C35 C40 -131(5) . . . . ?
Yb1 C32 C33 C34 -67(4) . . . . ?
Yb1 C32 C33 C38 129(5) . . . . ?
Yb1 C33 C34 C35 -64(4) . . . . ?
Yb1 C33 C34 C39 121(5) . . . . ?
Yb1 C34 C35 C31 -75(4) . . . . ?
Yb1 C34 C35 C40 128(5) . . . . ?
Yb2 N2 C9 C7 -179(3) . . . . ?
Yb2 N2 C10 C8 180(3) . . . . ?
Yb2 N3 C11 C13 169(3) . . . . ?
Yb2 N3 C12 C14 -173(3) . . . . ?
Yb2 C41 C42 C43 -67(2) . . . . ?
Yb2 C41 C42 C47 137(4) . . . . ?
Yb2 C41 C45 C44 63(2) . . . . ?
Yb2 C41 C45 C50 -110(3) . . . . ?
Yb2 C42 C43 C44 -67(3) . . . . ?
Yb2 C42 C43 C48 130(3) . . . . ?
Yb2 C43 C44 C45 -72(2) . . . . ?
Yb2 C43 C44 C49 123(4) . . . . ?
Yb2 C44 C45 C41 -65(2) . . . . ?
Yb2 C44 C45 C50 108(3) . . . . ?
Yb2 C51 C52 C53 -74(3) . . . . ?
Yb2 C51 C52 C57 120(4) . . . . ?
Yb2 C51 C55 C54 68(2) . . . . ?
Yb2 C51 C55 C60 -121(4) . . . . ?
Yb2 C52 C53 C54 -62(3) . . . . ?
Yb2 C52 C53 C58 124(4) . . . . ?
Yb2 C53 C54 C55 -68(2) . . . . ?
Yb2 C53 C54 C59 126(4) . . . . ?
Yb2 C54 C55 C51 -66(3) . . . . ?
Yb2 C54 C55 C60 123(4) . . . . ?
N1 C1 C3 C5 23(5) . . . . ?
N1 C2 C4 C5 -21(5) . . . . ?
N3 C11 C13 C15 17(7) . . . . ?
N3 C12 C14 C15 -8(5) . . . . ?
C1 N1 C2 C4 24(5) . . . . ?
C1 C3 C5 C4 -15(5) . . . . ?
C1 C3 C5 C6 177(3) . . . . ?
C2 N1 C1 C3 -25(5) . . . . ?
C2 C4 C5 C3 14(5) . . . . ?
C2 C4 C5 C6 -176(3) . . . . ?
C3 C5 C6 C7 9(6) . . . . ?
C3 C5 C6 C8 -177(4) . . . . ?
C4 C5 C6 C7 -159(3) . . . . ?
C4 C5 C6 C8 15(5) . . . . ?
C5 C6 C7 C9 -179(3) . . . . ?
C5 C6 C8 C10 -180(3) . . . . ?
C6 C7 C9 N2 0(6) . . . . ?
C6 C8 C10 N2 -2(6) . . . . ?
C7 C6 C8 C10 -6(5) . . . . ?
C8 C6 C7 C9 7(5) . . . . ?
C9 N2 C10 C8 8(5) . . . . ?
C10 N2 C9 C7 -7(5) . . . . ?
C11 N3 C12 C14 16(5) . . . . ?
C11 C13 C15 C14 -4(5) . . . . ?
C11 C13 C15 C16 173(4) . . . . ?
C12 N3 C11 C13 -21(6) . . . . ?
C12 C14 C15 C13 1(5) . . . . ?
C12 C14 C15 C16 -177(3) . . . . ?
C13 C15 C16 C17 -9(7) . . . . ?
C13 C15 C16 C18 164(4) . . . . ?
C14 C15 C16 C17 168(3) . . . . ?
C14 C15 C16 C18 -19(6) . . . . ?
C15 C16 C17 C19 173(4) . . . . ?
C15 C16 C18 C20 -177(4) . . . . ?
C16 C17 C19 N4 9(6) . . . . ?
C16 C18 C20 N4 1(6) . . . . ?
C17 C16 C18 C20 -3(5) . . . . ?
C18 C16 C17 C19 -1(5) . . . . ?
C19 N4 C20 C18 6(5) . . . . ?
C20 N4 C19 C17 -11(5) . . . . ?
C21 C22 C23 Yb1 70(3) . . . . ?
C21 C22 C23 C24 3(7) . . . . ?
C21 C22 C23 C28 -162(5) . . . . ?
C22 C21 C25 Yb1 -63(4) . . . . ?
C22 C21 C25 C24 11(7) . . . . ?
C22 C21 C25 C30 177(4) . . . . ?
C22 C23 C24 Yb1 67(4) . . . . ?
C22 C23 C24 C25 4(7) . . . . ?
C22 C23 C24 C29 -155(5) . . . . ?
C23 C24 C25 Yb1 65(4) . . . . ?
C23 C24 C25 C21 -9(7) . . . . ?
C23 C24 C25 C30 -174(5) . . . . ?
C25 C21 C22 Yb1 62(4) . . . . ?
C25 C21 C22 C23 -8(6) . . . . ?
C25 C21 C22 C27 -176(5) . . . . ?
C26 C21 C22 Yb1 -126(5) . . . . ?
C26 C21 C22 C23 164(5) . . . . ?
C26 C21 C22 C27 -4(9) . . . . ?
C26 C21 C25 Yb1 124(5) . . . . ?
C26 C21 C25 C24 -162(4) . . . . ?
C26 C21 C25 C30 4(9) . . . . ?
C27 C22 C23 Yb1 -122(5) . . . . ?
C27 C22 C23 C24 171(5) . . . . ?
C27 C22 C23 C28 6(9) . . . . ?
C28 C23 C24 Yb1 -129(5) . . . . ?
C28 C23 C24 C25 168(5) . . . . ?
C28 C23 C24 C29 9(10) . . . . ?
C29 C24 C25 Yb1 -135(5) . . . . ?
C29 C24 C25 C21 151(5) . . . . ?
C29 C24 C25 C30 -14(9) . . . . ?
C31 C32 C33 Yb1 72(4) . . . . ?
C31 C32 C33 C34 5(7) . . . . ?
C31 C32 C33 C38 -159(5) . . . . ?
C32 C31 C35 Yb1 -62(4) . . . . ?
C32 C31 C35 C34 11(7) . . . . ?
C32 C31 C35 C40 168(5) . . . . ?
C32 C33 C34 Yb1 67(4) . . . . ?
C32 C33 C34 C35 2(7) . . . . ?
C32 C33 C34 C39 -172(5) . . . . ?
C33 C34 C35 Yb1 66(4) . . . . ?
C33 C34 C35 C31 -8(7) . . . . ?
C33 C34 C35 C40 -165(5) . . . . ?
C35 C31 C32 Yb1 61(4) . . . . ?
C35 C31 C32 C33 -10(7) . . . . ?
C35 C31 C32 C37 -174(5) . . . . ?
C36 C31 C32 Yb1 -136(5) . . . . ?
C36 C31 C32 C33 154(5) . . . . ?
C36 C31 C32 C37 -10(9) . . . . ?
C36 C31 C35 Yb1 134(5) . . . . ?
C36 C31 C35 C34 -153(5) . . . . ?
C36 C31 C35 C40 4(9) . . . . ?
C37 C32 C33 Yb1 -125(6) . . . . ?
C37 C32 C33 C34 168(5) . . . . ?
C37 C32 C33 C38 4(9) . . . . ?
C38 C33 C34 Yb1 -131(6) . . . . ?
C38 C33 C34 C35 164(5) . . . . ?
C38 C33 C34 C39 -10(9) . . . . ?
C39 C34 C35 Yb1 -119(5) . . . . ?
C39 C34 C35 C31 166(5) . . . . ?
C39 C34 C35 C40 9(9) . . . . ?
C41 C42 C43 Yb2 68(2) . . . . ?
C41 C42 C43 C44 0(4) . . . . ?
C41 C42 C43 C48 -163(3) . . . . ?
C42 C41 C45 Yb2 -70(2) . . . . ?
C42 C41 C45 C44 -6(4) . . . . ?
C42 C41 C45 C50 -179(3) . . . . ?
C42 C43 C44 Yb2 68(3) . . . . ?
C42 C43 C44 C45 -4(4) . . . . ?
C42 C43 C44 C49 -170(3) . . . . ?
C43 C44 C45 Yb2 71(3) . . . . ?
C43 C44 C45 C41 6(4) . . . . ?
C43 C44 C45 C50 179(3) . . . . ?
C45 C41 C42 Yb2 71(2) . . . . ?
C45 C41 C42 C43 4(4) . . . . ?
C45 C41 C42 C47 -153(4) . . . . ?
C46 C41 C42 Yb2 -114(3) . . . . ?
C46 C41 C42 C43 179(3) . . . . ?
C46 C41 C42 C47 23(6) . . . . ?
C46 C41 C45 Yb2 114(3) . . . . ?
C46 C41 C45 C44 178(3) . . . . ?
C46 C41 C45 C50 5(5) . . . . ?
C47 C42 C43 Yb2 -135(4) . . . . ?
C47 C42 C43 C44 157(4) . . . . ?
C47 C42 C43 C48 -6(6) . . . . ?
C48 C43 C44 Yb2 -129(3) . . . . ?
C48 C43 C44 C45 159(3) . . . . ?
C48 C43 C44 C49 -6(6) . . . . ?
C49 C44 C45 Yb2 -121(2) . . . . ?
C49 C44 C45 C41 174(3) . . . . ?
C49 C44 C45 C50 -13(5) . . . . ?
C51 C52 C53 Yb2 71(3) . . . . ?
C51 C52 C53 C54 9(5) . . . . ?
C51 C52 C53 C58 -165(4) . . . . ?
C52 C51 C55 Yb2 -66(3) . . . . ?
C52 C51 C55 C54 1(5) . . . . ?
C52 C51 C55 C60 172(4) . . . . ?
C52 C53 C54 Yb2 60(3) . . . . ?
C52 C53 C54 C55 -8(5) . . . . ?
C52 C53 C54 C59 -174(3) . . . . ?
C53 C54 C55 Yb2 70(3) . . . . ?
C53 C54 C55 C51 4(4) . . . . ?
C53 C54 C55 C60 -167(4) . . . . ?
C55 C51 C52 Yb2 68(3) . . . . ?
C55 C51 C52 C53 -6(5) . . . . ?
C55 C51 C52 C57 -172(4) . . . . ?
C56 C51 C52 Yb2 -126(4) . . . . ?
C56 C51 C52 C53 161(4) . . . . ?
C56 C51 C52 C57 -6(7) . . . . ?
C56 C51 C55 Yb2 127(4) . . . . ?
C56 C51 C55 C54 -166(3) . . . . ?
C56 C51 C55 C60 5(6) . . . . ?
C57 C52 C53 Yb2 -123(4) . . . . ?
C57 C52 C53 C54 175(4) . . . . ?
C57 C52 C53 C58 1(7) . . . . ?
C58 C53 C54 Yb2 -125(3) . . . . ?
C58 C53 C54 C55 167(3) . . . . ?
C58 C53 C54 C59 1(6) . . . . ?
C59 C54 C55 Yb2 -122(3) . . . . ?
C59 C54 C55 C51 172(3) . . . . ?
C59 C54 C55 C60 1(6) . . . . ?

loop_
_exptl_oxdiff_crystal_face_indexfrac_h
_exptl_oxdiff_crystal_face_indexfrac_k
_exptl_oxdiff_crystal_face_indexfrac_l
_exptl_oxdiff_crystal_face_x
_exptl_oxdiff_crystal_face_y
_exptl_oxdiff_crystal_face_z
1.0127 0.9876 -1.0067 0.0465 -0.0259 0.1411
-1.0127 -0.9876 1.0067 -0.0465 0.0259 -0.1411
-0.9521 1.9821 1.9816 -0.2512 0.0246 0.0408
0.9521 -1.9821 -1.9816 0.2512 -0.0246 -0.0408
0.0454 0.9783 1.9771 -0.1778 -0.0721 0.0028
-0.0454 -0.9783 -1.9771 0.1778 0.0721 -0.0028
-2.0102 1.0153 0.0145 -0.1004 0.1795 0.0039
2.0102 -1.0153 -0.0145 0.1004 -0.1795 -0.0039
-0.9824 1.9960 -0.0010 -0.1197 0.1106 0.1103
0.9824 -1.9960 0.0010 0.1197 -0.1106 -0.1103
-1.0581 -0.9668 -1.9671 0.1507 0.1549 -0.0369
1.0581 0.9668 1.9671 -0.1507 -0.1549 0.0369
